data_7127173
loop_
_publ_author_name
'Prodius, Denis'
'Klocke, Matthew'
'Smetana, Volodymyr'
'Alammar, Tarek'
'Perez Garcia, Marilu'
'Windus, Theresa L.'
'Nlebedim, Ikenna C.'
'Mudring, Anja-Verena'

_publ_section_title
;
 Rationally designed rare earth separation by selective oxalate
 solubilization.
;
_journal_issue 77
_journal_name_full 'Chemical communications (Cambridge, England)'
_journal_page_first 11386
_journal_page_last 11389
_journal_paper_doi 10.1039/d0cc02270e
_journal_volume 56
_journal_year 2020
_chemical_formula_sum 'C16 H14 Ho2 N4 O20'
_chemical_formula_weight 912.17
_space_group_crystal_system monoclinic
_space_group_IT_number 14
_space_group_name_Hall '-P 2yn'
_space_group_name_H-M_alt 'P 1 21/n 1'
_atom_sites_solution_hydrogens geom
_audit_creation_method SHELXL-2014/6
_audit_update_record
;
2019-02-19 deposited with the CCDC.	2020-08-18 downloaded from the CCDC.
;
_cell_angle_alpha 90
_cell_angle_beta 99.312(12)
_cell_angle_gamma 90
_cell_formula_units_Z 4
_cell_length_a 10.023(2)
_cell_length_b 17.357(4)
_cell_length_c 14.354(3)
_cell_measurement_reflns_used 32483
_cell_measurement_temperature 296(2)
_cell_measurement_theta_max 30.888
_cell_measurement_theta_min 4.015
_cell_volume 2464.2(9)
_computing_structure_refinement 'SHELXL-2014/6 (Sheldrick, 2014)'
_diffrn_ambient_temperature 296(2)
_diffrn_measured_fraction_theta_full 0.986
_diffrn_measured_fraction_theta_max 0.964
_diffrn_measurement_device_type 'Bruker CCD'
_diffrn_radiation_type MoK\a
_diffrn_radiation_wavelength 0.71073
_diffrn_reflns_av_R_equivalents 0.1564
_diffrn_reflns_av_unetI/netI 0.1451
_diffrn_reflns_Laue_measured_fraction_full 0.986
_diffrn_reflns_Laue_measured_fraction_max 0.964
_diffrn_reflns_limit_h_max 14
_diffrn_reflns_limit_h_min -14
_diffrn_reflns_limit_k_max 24
_diffrn_reflns_limit_k_min -24
_diffrn_reflns_limit_l_max 20
_diffrn_reflns_limit_l_min -20
_diffrn_reflns_number 32483
_diffrn_reflns_point_group_measured_fraction_full 0.986
_diffrn_reflns_point_group_measured_fraction_max 0.964
_diffrn_reflns_theta_full 25.250
_diffrn_reflns_theta_max 30.888
_diffrn_reflns_theta_min 4.015
_exptl_absorpt_coefficient_mu 6.480
_exptl_crystal_density_diffrn 2.459
_exptl_crystal_description block
_exptl_crystal_F_000 1728
_exptl_crystal_size_max 0.100
_exptl_crystal_size_mid 0.100
_exptl_crystal_size_min 0.100
_refine_diff_density_max 3.222
_refine_diff_density_min -3.527
_refine_diff_density_rms 0.383
_refine_ls_extinction_method none
_refine_ls_goodness_of_fit_ref 0.957
_refine_ls_hydrogen_treatment constr
_refine_ls_matrix_type full
_refine_ls_number_parameters 379
_refine_ls_number_reflns 7498
_refine_ls_number_restraints 0
_refine_ls_restrained_S_all 0.957
_refine_ls_R_factor_all 0.1019
_refine_ls_R_factor_gt 0.0517
_refine_ls_shift/su_max 0.001
_refine_ls_shift/su_mean 0.000
_refine_ls_structure_factor_coef Fsqd
_refine_ls_weighting_details 'w=1/[\s^2^(Fo^2^)+(0.0573P)^2^] where P=(Fo^2^+2Fc^2^)/3'
_refine_ls_weighting_scheme calc
_refine_ls_wR_factor_gt 0.1237
_refine_ls_wR_factor_ref 0.1504
_reflns_Friedel_coverage 0.000
_reflns_number_gt 4944
_reflns_number_total 7498
_reflns_threshold_expression 'I > 2\s(I)'
_cod_data_source_file d0cc02270e2.cif
_cod_data_source_block 600
_cod_depositor_comments 'Adding full bibliography for 7127165--7127177.cif.'
_cod_original_cell_volume 2464.1(9)
_cod_original_sg_symbol_H-M 'P 21/n'
_cod_database_code 7127173
_shelx_space_group_comment
;
The symmetry employed for this shelxl refinement is uniquely defined
by the following loop, which should always be used as a source of
symmetry information in preference to the above space-group names.
They are only intended as comments.
;
_shelx_estimated_absorpt_t_min 0.563
_shelx_estimated_absorpt_t_max 0.563
_shelxl_version_number 2014/6

loop_
_space_group_symop_operation_xyz
'x, y, z'
'-x+1/2, y+1/2, -z+1/2'
'-x, -y, -z'
'x-1/2, -y-1/2, z-1/2'

loop_
_atom_site_label
_atom_site_type_symbol
_atom_site_fract_x
_atom_site_fract_y
_atom_site_fract_z
_atom_site_U_iso_or_equiv
_atom_site_adp_type
_atom_site_occupancy
_atom_site_site_symmetry_order
_atom_site_calc_flag
_atom_site_refinement_flags_posn
_atom_site_refinement_flags_adp
_atom_site_refinement_flags_occupancy
_atom_site_disorder_assembly
_atom_site_disorder_group
Ho1 Ho -0.00645(3) 0.62525(2) 0.34209(2) 0.01933(11) Uani 1 1 d . . . . .
Ho2 Ho 0.51141(3) 0.84011(2) 0.40687(2) 0.01858(11) Uani 1 1 d . . . . .
N1 N 1.0022(8) 1.0622(7) 0.3697(7) 0.052(3) Uani 1 1 d . . . . .
O1 O 0.3518(6) 0.7630(4) 0.4772(4) 0.0268(13) Uani 1 1 d . . . . .
O2 O -0.2524(5) 0.6385(4) 0.3359(4) 0.0272(13) Uani 1 1 d . . . . .
O3 O 0.3690(5) 0.9411(4) 0.3280(4) 0.0267(13) Uani 1 1 d . . . . .
O4 O 0.1480(6) 0.7071(4) 0.2695(4) 0.0285(13) Uani 1 1 d . . . . .
O5 O -0.1182(5) 0.5017(4) 0.2976(4) 0.0262(13) Uani 1 1 d . . . . .
O6 O 0.7602(5) 0.8290(3) 0.4087(4) 0.0254(12) Uani 1 1 d . . . . .
O7 O -0.1167(6) 0.6601(4) 0.1860(4) 0.0340(15) Uani 1 1 d . . . . .
O8 O 0.5823(6) 0.7170(4) 0.3661(5) 0.0325(14) Uani 1 1 d . . . . .
O9 O 0.6247(5) 0.9625(3) 0.4415(4) 0.0231(12) Uani 1 1 d . . . . .
O10 O 0.5759(6) 0.8844(4) 0.2591(4) 0.0287(13) Uani 1 1 d . . . . .
O11 O 0.4135(5) 0.9159(3) 0.5199(4) 0.0231(12) Uani 1 1 d . . . . .
O12 O -0.0738(5) 0.7530(4) 0.3763(4) 0.0292(14) Uani 1 1 d . . . . .
O13 O 0.1181(5) 0.5128(4) 0.4259(4) 0.0281(13) Uani 1 1 d . . . . .
O14 O -0.0769(6) 0.5899(4) 0.4882(4) 0.0300(13) Uani 1 1 d . . . . .
O15 O 0.1065(5) 0.5553(4) 0.2384(4) 0.0273(13) Uani 1 1 d . . . . .
O16 O 0.6260(6) 0.8072(4) 0.5605(4) 0.0327(14) Uani 1 1 d . . . . .
O17 O 0.3316(5) 0.7838(4) 0.2926(4) 0.0285(13) Uani 1 1 d . . . . .
O18 O 0.1761(5) 0.6816(4) 0.4530(4) 0.0241(12) Uani 1 1 d . . . . .
C1 C 0.2437(7) 0.7407(5) 0.3194(5) 0.0207(15) Uani 1 1 d . . . . .
C2 C -0.2947(8) 0.7015(5) 0.3603(5) 0.0241(16) Uani 1 1 d . . . . .
C3 C 0.2602(7) 0.7275(5) 0.4259(5) 0.0225(16) Uani 1 1 d . . . . .
C4 C 1.0178(17) 1.1428(11) 0.3682(13) 0.093(6) Uani 1 1 d . . . . .
H1 H 0.9321 1.1671 0.3696 0.139 Uiso 1 1 calc R U . . .
H2 H 1.0811 1.1587 0.4223 0.139 Uiso 1 1 calc R U . . .
H3 H 1.0509 1.1577 0.3117 0.139 Uiso 1 1 calc R U . . .
C5 C -0.0502(7) 0.4556(5) 0.2568(5) 0.0217(16) Uani 1 1 d . . . . .
C6 C 0.4268(7) 0.9852(5) 0.2809(5) 0.0221(16) Uani 1 1 d . . . . .
C7 C 0.8063(7) 0.7682(5) 0.3847(5) 0.0216(15) Uani 1 1 d . . . . .
C8 C 0.9156(14) 0.9527(9) 0.3862(9) 0.058(4) Uani 1 1 d . . . . .
H10 H 0.8540 0.9139 0.3933 0.069 Uiso 1 1 calc R U . . .
C9 C 0.0566(8) 0.4783(5) 0.4824(5) 0.0245(17) Uani 1 1 d . . . . .
O19 O 0.1743(8) 0.2975(5) 0.4038(5) 0.051(2) Uani 1 1 d . . . . .
O20 O 0.2028(7) 0.7129(5) 0.6491(5) 0.051(2) Uani 1 1 d . . . . .
C10 C 0.5598(7) 1.0124(5) 0.4782(5) 0.0195(15) Uani 1 1 d . . . . .
C11 C 0.8934(10) 1.0255(10) 0.3814(9) 0.064(4) Uani 1 1 d . . . . .
H8 H 0.8110 1.0487 0.3857 0.077 Uiso 1 1 calc R U . . .
C12 C 1.1021(12) 1.0148(10) 0.3683(9) 0.065(4) Uani 1 1 d . . . . .
H11 H 1.1908 1.0260 0.3615 0.078 Uiso 1 1 calc R U . . .
C13 C 0.4064(10) 0.5194(11) 0.6416(8) 0.065(4) Uani 1 1 d . . . . .
H14 H 0.3393 0.4838 0.6483 0.078 Uiso 1 1 calc R U . . .
N2 N 0.5280(11) 0.5059(11) 0.6258(8) 0.081(4) Uani 1 1 d . . . . .
N3 N 1.0456(17) 0.9443(12) 0.3790(10) 0.109(5) Uani 1 1 d . . . . .
H9 H 1.0878 0.9010 0.3809 0.130 Uiso 1 1 calc R U . . .
C14 C 0.3996(17) 0.5961(13) 0.6461(11) 0.088(6) Uani 1 1 d . . . . .
H13 H 0.3225 0.6245 0.6514 0.106 Uiso 1 1 calc R U . . .
C15 C 0.587(2) 0.4342(11) 0.6164(14) 0.095(6) Uani 1 1 d . . . . .
H6 H 0.5213 0.3944 0.6195 0.143 Uiso 1 1 calc R U . . .
H7 H 0.6183 0.4316 0.5567 0.143 Uiso 1 1 calc R U . . .
H4 H 0.6620 0.4272 0.6665 0.143 Uiso 1 1 calc R U . . .
C16 C 0.6042(16) 0.5662(13) 0.6231(14) 0.096(6) Uani 1 1 d . . . . .
H5 H 0.6928 0.5699 0.6118 0.115 Uiso 1 1 calc R U . . .
N4 N 0.5156(17) 0.6238(19) 0.6418(17) 0.183(14) Uani 1 1 d . . . . .
H12 H 0.5366 0.6717 0.6495 0.220 Uiso 1 1 calc R U . . .

loop_
_atom_site_aniso_label
_atom_site_aniso_U_11
_atom_site_aniso_U_22
_atom_site_aniso_U_33
_atom_site_aniso_U_23
_atom_site_aniso_U_13
_atom_site_aniso_U_12
Ho1 0.02158(17) 0.0151(2) 0.02241(16) -0.00112(12) 0.00685(13) -0.00024(13)
Ho2 0.02103(17) 0.0136(2) 0.02236(16) -0.00063(12) 0.00727(12) -0.00003(13)
N1 0.031(4) 0.055(8) 0.067(6) 0.000(5) 0.000(4) -0.010(4)
O1 0.032(3) 0.023(4) 0.026(3) 0.001(2) 0.007(2) -0.007(3)
O2 0.025(3) 0.019(4) 0.039(3) -0.005(2) 0.010(2) 0.002(2)
O3 0.026(3) 0.025(4) 0.031(3) 0.004(2) 0.009(2) 0.000(2)
O4 0.032(3) 0.026(4) 0.029(3) -0.003(2) 0.009(2) -0.018(3)
O5 0.020(2) 0.023(4) 0.039(3) -0.002(2) 0.014(2) 0.000(2)
O6 0.028(3) 0.014(3) 0.037(3) -0.006(2) 0.012(2) 0.002(2)
O7 0.039(3) 0.032(5) 0.030(3) -0.002(2) 0.004(3) 0.006(3)
O8 0.024(3) 0.020(4) 0.056(4) -0.008(3) 0.016(3) 0.000(3)
O9 0.024(3) 0.018(4) 0.031(3) -0.001(2) 0.011(2) 0.002(2)
O10 0.038(3) 0.021(4) 0.031(3) 0.001(2) 0.017(3) 0.004(3)
O11 0.031(3) 0.016(3) 0.025(2) -0.002(2) 0.011(2) -0.001(2)
O12 0.022(3) 0.025(4) 0.042(3) -0.003(3) 0.011(2) -0.004(2)
O13 0.026(3) 0.027(4) 0.034(3) 0.007(2) 0.013(2) -0.001(3)
O14 0.043(3) 0.021(4) 0.029(3) 0.005(2) 0.014(2) 0.009(3)
O15 0.026(3) 0.025(4) 0.033(3) -0.005(2) 0.011(2) -0.003(2)
O16 0.039(3) 0.039(4) 0.021(2) 0.002(2) 0.005(2) 0.011(3)
O17 0.029(3) 0.029(4) 0.029(3) 0.004(2) 0.007(2) -0.005(3)
O18 0.024(3) 0.018(3) 0.031(3) 0.003(2) 0.005(2) -0.006(2)
C1 0.029(4) 0.013(4) 0.022(3) -0.003(3) 0.012(3) -0.003(3)
C2 0.025(3) 0.017(5) 0.030(4) 0.000(3) 0.004(3) 0.003(3)
C3 0.020(3) 0.024(5) 0.023(3) -0.002(3) 0.001(3) 0.001(3)
C4 0.092(12) 0.079(15) 0.099(13) 0.020(10) -0.009(10) -0.035(10)
C5 0.023(3) 0.022(5) 0.021(3) -0.004(3) 0.007(3) -0.004(3)
C6 0.023(3) 0.015(4) 0.031(4) -0.002(3) 0.009(3) -0.005(3)
C7 0.023(3) 0.017(5) 0.027(3) -0.004(3) 0.009(3) 0.000(3)
C8 0.069(8) 0.048(9) 0.060(7) -0.011(6) 0.023(6) -0.040(7)
C9 0.027(4) 0.025(5) 0.023(3) 0.001(3) 0.008(3) 0.000(3)
O19 0.072(5) 0.051(6) 0.031(3) -0.003(3) 0.013(3) 0.024(4)
O20 0.059(4) 0.062(6) 0.035(3) -0.008(3) 0.019(3) -0.029(4)
C10 0.018(3) 0.018(5) 0.023(3) -0.002(3) 0.005(3) 0.003(3)
C11 0.027(5) 0.095(13) 0.069(8) -0.033(8) 0.008(5) -0.018(6)
C12 0.037(6) 0.106(14) 0.054(7) -0.002(7) 0.015(5) 0.000(7)
C13 0.027(5) 0.120(15) 0.046(6) 0.025(7) 0.003(4) 0.003(7)
N2 0.043(6) 0.134(15) 0.063(7) 0.025(8) 0.003(5) 0.002(7)
N3 0.111(12) 0.134(17) 0.080(10) 0.002(10) 0.012(9) 0.014(12)
C14 0.068(10) 0.117(17) 0.075(10) -0.003(10) -0.005(8) 0.046(11)
C15 0.104(13) 0.089(16) 0.100(13) -0.003(11) 0.035(11) -0.001(12)
C16 0.056(9) 0.121(18) 0.111(14) 0.024(12) 0.016(9) -0.003(10)
N4 0.082(14) 0.28(4) 0.19(3) 0.06(2) 0.034(16) 0.036(17)

loop_
_atom_type_symbol
_atom_type_description
_atom_type_scat_dispersion_real
_atom_type_scat_dispersion_imag
_atom_type_scat_source
C C 0.0033 0.0016 'International Tables Vol C Tables 4.2.6.8 and 6.1.1.4'
H H 0.0000 0.0000 'International Tables Vol C Tables 4.2.6.8 and 6.1.1.4'
N N 0.0061 0.0033 'International Tables Vol C Tables 4.2.6.8 and 6.1.1.4'
O O 0.0106 0.0060 'International Tables Vol C Tables 4.2.6.8 and 6.1.1.4'
Ho Ho -0.2175 4.6783 'International Tables Vol C Tables 4.2.6.8 and 6.1.1.4'

loop_
_geom_angle_atom_site_label_1
_geom_angle_atom_site_label_2
_geom_angle_atom_site_label_3
_geom_angle
_geom_angle_site_symmetry_1
_geom_angle_site_symmetry_3
_geom_angle_publ_flag
O15 Ho1 O12 142.2(2) . . ?
O15 Ho1 O14 131.5(2) . . ?
O12 Ho1 O14 85.7(2) . . ?
O15 Ho1 O7 74.7(2) . . ?
O12 Ho1 O7 81.7(2) . . ?
O14 Ho1 O7 136.2(2) . . ?
O15 Ho1 O18 103.56(19) . . ?
O12 Ho1 O18 72.5(2) . . ?
O14 Ho1 O18 80.0(2) . . ?
O7 Ho1 O18 133.8(2) . . ?
O15 Ho1 O5 68.27(18) . . ?
O12 Ho1 O5 136.98(18) . . ?
O14 Ho1 O5 79.5(2) . . ?
O7 Ho1 O5 81.8(2) . . ?
O18 Ho1 O5 141.8(2) . . ?
O15 Ho1 O4 68.2(2) . . ?
O12 Ho1 O4 76.6(2) . . ?
O14 Ho1 O4 144.5(2) . . ?
O7 Ho1 O4 71.7(2) . . ?
O18 Ho1 O4 65.47(18) . . ?
O5 Ho1 O4 133.44(18) . . ?
O15 Ho1 O2 127.4(2) . . ?
O12 Ho1 O2 66.9(2) . . ?
O14 Ho1 O2 67.7(2) . . ?
O7 Ho1 O2 68.7(2) . . ?
O18 Ho1 O2 129.02(19) . . ?
O5 Ho1 O2 70.15(19) . . ?
O4 Ho1 O2 128.8(2) . . ?
O15 Ho1 O13 69.5(2) . . ?
O12 Ho1 O13 139.1(2) . . ?
O14 Ho1 O13 65.00(19) . . ?
O7 Ho1 O13 139.2(2) . . ?
O18 Ho1 O13 74.7(2) . . ?
O5 Ho1 O13 67.5(2) . . ?
O4 Ho1 O13 110.71(19) . . ?
O2 Ho1 O13 120.39(19) . . ?
O8 Ho2 O16 83.8(2) . . ?
O8 Ho2 O11 146.3(2) . . ?
O16 Ho2 O11 72.3(2) . . ?
O8 Ho2 O3 136.0(2) . . ?
O16 Ho2 O3 139.9(2) . . ?
O11 Ho2 O3 69.34(19) . . ?
O8 Ho2 O9 134.13(18) . . ?
O16 Ho2 O9 83.1(2) . . ?
O11 Ho2 O9 67.21(18) . . ?
O3 Ho2 O9 71.5(2) . . ?
O8 Ho2 O1 81.3(2) . . ?
O16 Ho2 O1 74.6(2) . . ?
O11 Ho2 O1 69.8(2) . . ?
O3 Ho2 O1 102.41(19) . . ?
O9 Ho2 O1 135.80(18) . . ?
O8 Ho2 O17 71.9(2) . . ?
O16 Ho2 O17 136.0(2) . . ?
O11 Ho2 O17 109.48(19) . . ?
O3 Ho2 O17 70.1(2) . . ?
O9 Ho2 O17 139.6(2) . . ?
O1 Ho2 O17 66.00(18) . . ?
O8 Ho2 O10 86.4(2) . . ?
O16 Ho2 O10 136.4(2) . . ?
O11 Ho2 O10 127.3(2) . . ?
O3 Ho2 O10 65.47(19) . . ?
O9 Ho2 O10 73.77(19) . . ?
O1 Ho2 O10 145.1(2) . . ?
O17 Ho2 O10 79.19(19) . . ?
O8 Ho2 O6 65.89(19) . . ?
O16 Ho2 O6 69.0(2) . . ?
O11 Ho2 O6 123.24(19) . . ?
O3 Ho2 O6 124.95(19) . . ?
O9 Ho2 O6 68.37(18) . . ?
O1 Ho2 O6 132.6(2) . . ?
O17 Ho2 O6 127.23(18) . . ?
O10 Ho2 O6 68.2(2) . . ?
C12 N1 C11 111.0(14) . . ?
C12 N1 C4 122.8(12) . . ?
C11 N1 C4 126.0(13) . . ?
C3 O1 Ho2 120.0(5) . . ?
C2 O2 Ho1 117.2(5) . . ?
C6 O3 Ho2 114.4(5) . . ?
C1 O4 Ho1 120.5(5) . . ?
C5 O5 Ho1 114.7(5) . . ?
C7 O6 Ho2 119.1(5) . . ?
C2 O8 Ho2 122.7(6) 1_655 . ?
C10 O9 Ho2 115.8(5) . . ?
C5 O10 Ho2 112.8(4) 2 . ?
C10 O11 Ho2 116.1(4) 3_676 . ?
C7 O12 Ho1 121.4(5) 1_455 . ?
C9 O13 Ho1 115.1(5) . . ?
C9 O14 Ho1 118.5(5) 3_566 . ?
C6 O15 Ho1 119.6(4) 2_545 . ?
C1 O17 Ho2 120.6(5) . . ?
C3 O18 Ho1 121.4(5) . . ?
O4 C1 O17 127.9(7) . . ?
O4 C1 C3 116.9(6) . . ?
O17 C1 C3 115.2(7) . . ?
O2 C2 O8 125.5(8) . 1_455 ?
O2 C2 C7 118.9(7) . 1_455 ?
O8 C2 C7 115.6(7) 1_455 1_455 ?
O1 C3 O18 126.5(7) . . ?
O1 C3 C1 117.9(7) . . ?
O18 C3 C1 115.6(7) . . ?
O5 C5 O10 126.3(7) . 2_545 ?
O5 C5 C6 119.1(8) . 2_545 ?
O10 C5 C6 114.6(6) 2_545 2_545 ?
O3 C6 O15 125.6(7) . 2 ?
O3 C6 C5 118.0(8) . 2 ?
O15 C6 C5 116.3(6) 2 2 ?
O6 C7 O12 128.3(8) . 1_655 ?
O6 C7 C2 116.6(6) . 1_655 ?
O12 C7 C2 115.1(7) 1_655 1_655 ?
C11 C8 N3 105.4(12) . . ?
O13 C9 O14 126.7(7) . 3_566 ?
O13 C9 C9 117.0(10) . 3_566 ?
O14 C9 C9 116.3(8) 3_566 3_566 ?
O9 C10 O11 124.4(6) . 3_676 ?
O9 C10 C10 118.9(9) . 3_676 ?
O11 C10 C10 116.7(8) 3_676 3_676 ?
C8 C11 N1 110.4(12) . . ?
N1 C12 N3 103.3(12) . . ?
N2 C13 C14 104.2(15) . . ?
C16 N2 C13 115.6(18) . . ?
C16 N2 C15 117.1(14) . . ?
C13 N2 C15 127.2(17) . . ?
C12 N3 C8 109.9(15) . . ?
N4 C14 C13 108.7(18) . . ?
N2 C16 N4 100.1(17) . . ?
C14 N4 C16 111(3) . . ?

loop_
_geom_bond_atom_site_label_1
_geom_bond_atom_site_label_2
_geom_bond_distance
_geom_bond_site_symmetry_2
_geom_bond_publ_flag
Ho1 O15 2.349(5) . ?
Ho1 O12 2.392(6) . ?
Ho1 O14 2.398(5) . ?
Ho1 O7 2.410(6) . ?
Ho1 O18 2.428(6) . ?
Ho1 O5 2.456(6) . ?
Ho1 O4 2.453(5) . ?
Ho1 O2 2.463(5) . ?
Ho1 O13 2.515(6) . ?
Ho2 O8 2.355(6) . ?
Ho2 O16 2.385(6) . ?
Ho2 O11 2.416(5) . ?
Ho2 O3 2.423(6) . ?
Ho2 O9 2.423(6) . ?
Ho2 O1 2.427(5) . ?
Ho2 O17 2.436(6) . ?
Ho2 O10 2.439(5) . ?
Ho2 O6 2.497(5) . ?
N1 C12 1.299(16) . ?
N1 C11 1.296(14) . ?
N1 C4 1.41(2) . ?
O1 C3 1.243(9) . ?
O2 C2 1.244(10) . ?
O3 C6 1.227(9) . ?
O4 C1 1.246(9) . ?
O5 C5 1.255(9) . ?
O6 C7 1.224(10) . ?
O8 C2 1.277(9) 1_655 ?
O9 C10 1.248(9) . ?
O10 C5 1.276(10) 2 ?
O11 C10 1.274(10) 3_676 ?
O12 C7 1.255(9) 1_455 ?
O13 C9 1.248(9) . ?
O14 C9 1.264(10) 3_566 ?
O15 C6 1.279(10) 2_545 ?
O17 C1 1.262(9) . ?
O18 C3 1.266(9) . ?
C1 C3 1.529(10) . ?
C2 O8 1.277(9) 1_455 ?
C2 C7 1.541(12) 1_455 ?
C5 O10 1.276(10) 2_545 ?
C5 C6 1.518(10) 2_545 ?
C6 O15 1.279(10) 2 ?
C6 C5 1.518(10) 2 ?
C7 O12 1.255(9) 1_655 ?
C7 C2 1.541(12) 1_655 ?
C8 C11 1.284(19) . ?
C8 N3 1.33(2) . ?
C9 O14 1.264(10) 3_566 ?
C9 C9 1.515(15) 3_566 ?
C10 O11 1.274(10) 3_676 ?
C10 C10 1.502(13) 3_676 ?
C12 N3 1.37(2) . ?
C13 N2 1.297(15) . ?
C13 C14 1.33(2) . ?
N2 C16 1.30(2) . ?
N2 C15 1.39(2) . ?
C14 N4 1.27(2) . ?
C16 N4 1.39(3) . ?
